data_4500548
loop_
_publ_author_name
'Wang, Xiqu'
'Liu, Lumei'
'Conato, Marlon'
'Jacobson, Allan J.'

_publ_section_title
;
 Amine-Templated Anionic Metal--Organic Frameworks with the
 4,4&#x2032;-(Hexafluoroisopropylidene) Bis(benzoic acid) Ligand
;
_journal_issue 6
_journal_name_full 'Crystal Growth &amp; Design'
_journal_page_first 2257
_journal_paper_doi 10.1021/cg1016752
_journal_volume 11
_journal_year 2011
_chemical_formula_sum 'C80 H60 F24 Mn3 N2 O16'
_chemical_formula_weight 1926.12
_chemical_name_systematic
; 
 ? 
;
_space_group_IT_number 15
_symmetry_space_group_name_Hall '-C 2yc'
_symmetry_space_group_name_H-M 'C 1 2/c 1'
_atom_sites_solution_hydrogens geom
_atom_sites_solution_primary direct
_atom_sites_solution_secondary difmap
_audit_creation_method SHELXL-97
_cell_angle_alpha 90.00
_cell_angle_beta 92.694(3)
_cell_angle_gamma 90.00
_cell_formula_units_Z 4
_cell_length_a 20.159(3)
_cell_length_b 18.840(3)
_cell_length_c 21.336(3)
_cell_measurement_reflns_used 5287
_cell_measurement_temperature 223(2)
_cell_measurement_theta_max 26.28
_cell_measurement_theta_min 2.36
_cell_volume 8094(2)
_computing_structure_refinement 'SHELXL-97 (Sheldrick, 1997)'
_computing_structure_solution 'SHELXS-97 (Sheldrick, 1990)'
_diffrn_ambient_temperature 223(2)
_diffrn_measured_fraction_theta_full 0.999
_diffrn_measured_fraction_theta_max 0.905
_diffrn_measurement_device_type Bruker-ApexII
_diffrn_measurement_method 'narrow frame'
_diffrn_radiation_monochromator graphite
_diffrn_radiation_source 'fine-focus sealed tube'
_diffrn_radiation_type MoK\a
_diffrn_radiation_wavelength 0.71073
_diffrn_reflns_av_R_equivalents 0.0786
_diffrn_reflns_av_sigmaI/netI 0.1228
_diffrn_reflns_limit_h_max 26
_diffrn_reflns_limit_h_min -16
_diffrn_reflns_limit_k_max 24
_diffrn_reflns_limit_k_min -25
_diffrn_reflns_limit_l_max 28
_diffrn_reflns_limit_l_min -28
_diffrn_reflns_number 24577
_diffrn_reflns_theta_full 25.00
_diffrn_reflns_theta_max 28.70
_diffrn_reflns_theta_min 1.74
_exptl_absorpt_coefficient_mu 0.584
_exptl_absorpt_correction_T_max 0.950
_exptl_absorpt_correction_T_min 0.673
_exptl_absorpt_correction_type multi-scan
_exptl_absorpt_process_details 'Blessing, 1995'
_exptl_crystal_colour pale-brown
_exptl_crystal_density_diffrn 1.581
_exptl_crystal_density_method 'not measured'
_exptl_crystal_description prism
_exptl_crystal_F_000 3892
_exptl_crystal_size_max 0.25
_exptl_crystal_size_mid 0.08
_exptl_crystal_size_min 0.08
_refine_diff_density_max 0.317
_refine_diff_density_min -0.389
_refine_diff_density_rms 0.080
_refine_ls_extinction_coef 0.00031(5)
_refine_ls_extinction_expression Fc^*^=kFc[1+0.001xFc^2^\l^3^/sin(2\q)]^-1/4^
_refine_ls_extinction_method SHELXL
_refine_ls_goodness_of_fit_ref 1.001
_refine_ls_hydrogen_treatment constr
_refine_ls_matrix_type full
_refine_ls_number_parameters 565
_refine_ls_number_reflns 9479
_refine_ls_number_restraints 0
_refine_ls_restrained_S_all 1.001
_refine_ls_R_factor_all 0.1358
_refine_ls_R_factor_gt 0.0579
_refine_ls_shift/su_max 0.001
_refine_ls_shift/su_mean 0.000
_refine_ls_structure_factor_coef Fsqd
_refine_ls_weighting_details 'calc w=1/[\s^2^(Fo^2^)+(0.0462P)^2^+0.0000P] where P=(Fo^2^+2Fc^2^)/3'
_refine_ls_weighting_scheme calc
_refine_ls_wR_factor_gt 0.0915
_refine_ls_wR_factor_ref 0.1199
_reflns_number_gt 5284
_reflns_number_total 9479
_reflns_threshold_expression >2sigma(I)
_cod_data_source_file cg1016752_si_002.cif
_cod_data_source_block o493LT_(C6H11NH3)2Mn3(hfbba)4
_cod_original_sg_symbol_H-M C2/c
_cod_database_code 4500548

loop_
_symmetry_equiv_pos_as_xyz
'x, y, z'
'x, -y, z+1/2'
'x+1/2, y+1/2, z'
'x+1/2, -y+1/2, z+1/2'
'-x, -y, -z'
'-x, y, -z-1/2'
'-x+1/2, -y+1/2, -z'
'-x+1/2, y+1/2, -z-1/2'

loop_
_atom_site_label
_atom_site_type_symbol
_atom_site_fract_x
_atom_site_fract_y
_atom_site_fract_z
_atom_site_U_iso_or_equiv
_atom_site_adp_type
_atom_site_occupancy
_atom_site_symmetry_multiplicity
_atom_site_calc_flag
_atom_site_refinement_flags
C1 C 0.04507(16) 0.88618(17) 0.82842(16) 0.0200(8) Uani 1 1 d .
C2 C 0.07251(16) 0.82893(16) 0.78844(15) 0.0187(7) Uani 1 1 d .
C3 C 0.10269(16) 0.84599(17) 0.73380(16) 0.0239(8) Uani 1 1 d .
H3 H 0.1045 0.8931 0.7210 0.029 Uiso 1 1 calc R
C4 C 0.13045(16) 0.79337(17) 0.69761(16) 0.0236(8) Uani 1 1 d .
H4 H 0.1501 0.8056 0.6605 0.028 Uiso 1 1 calc R
C5 C 0.12922(16) 0.72286(17) 0.71621(15) 0.0197(7) Uani 1 1 d .
C6 C 0.09636(17) 0.70619(17) 0.76982(16) 0.0242(8) Uani 1 1 d .
H6 H 0.0935 0.6590 0.7822 0.029 Uiso 1 1 calc R
C7 C 0.06780(17) 0.75794(17) 0.80526(16) 0.0246(8) Uani 1 1 d .
H7 H 0.0453 0.7453 0.8406 0.030 Uiso 1 1 calc R
C8 C 0.16736(17) 0.66381(17) 0.68191(16) 0.0224(8) Uani 1 1 d .
C9 C 0.20201(19) 0.6926(2) 0.62445(17) 0.0319(9) Uani 1 1 d .
C10 C 0.11606(19) 0.60680(19) 0.65904(18) 0.0316(9) Uani 1 1 d .
C11 C 0.22320(16) 0.63261(17) 0.72682(16) 0.0222(8) Uani 1 1 d .
C12 C 0.24584(18) 0.67206(19) 0.77825(18) 0.0351(10) Uani 1 1 d .
H12 H 0.2257 0.7152 0.7868 0.042 Uiso 1 1 calc R
C13 C 0.29787(18) 0.6482(2) 0.81697(18) 0.0368(10) Uani 1 1 d .
H13 H 0.3112 0.6746 0.8522 0.044 Uiso 1 1 calc R
C14 C 0.33066(16) 0.58555(17) 0.80412(16) 0.0223(8) Uani 1 1 d .
C15 C 0.30879(17) 0.54666(17) 0.75241(16) 0.0268(9) Uani 1 1 d .
H15 H 0.3304 0.5046 0.7430 0.032 Uiso 1 1 calc R
C16 C 0.25516(17) 0.56903(18) 0.71416(16) 0.0279(9) Uani 1 1 d .
H16 H 0.2406 0.5415 0.6800 0.033 Uiso 1 1 calc R
C17 C 0.38881(16) 0.56483(18) 0.84694(16) 0.0223(8) Uani 1 1 d .
C18 C -0.06100(16) 1.13340(17) 0.64969(17) 0.0224(8) Uani 1 1 d .
C19 C -0.08426(15) 1.20908(17) 0.64090(15) 0.0199(8) Uani 1 1 d .
C20 C -0.07457(18) 1.25724(18) 0.68913(17) 0.0291(9) Uani 1 1 d .
H20 H -0.0593 1.2413 0.7285 0.035 Uiso 1 1 calc R
C21 C -0.08720(18) 1.32956(18) 0.68007(17) 0.0312(9) Uani 1 1 d .
H21 H -0.0784 1.3614 0.7127 0.037 Uiso 1 1 calc R
C22 C -0.11291(16) 1.35402(17) 0.62231(16) 0.0212(8) Uani 1 1 d .
C23 C -0.12612(16) 1.30449(17) 0.57451(16) 0.0235(8) Uani 1 1 d .
H23 H -0.1451 1.3195 0.5362 0.028 Uiso 1 1 calc R
C24 C -0.11115(16) 1.23321(17) 0.58368(16) 0.0229(8) Uani 1 1 d .
H24 H -0.1192 1.2012 0.5510 0.027 Uiso 1 1 calc R
C25 C -0.12474(17) 1.43328(17) 0.60667(17) 0.0255(8) Uani 1 1 d .
C26 C -0.1218(2) 1.48073(19) 0.6657(2) 0.0369(10) Uani 1 1 d .
C27 C -0.06776(18) 1.4568(2) 0.5658(2) 0.0352(10) Uani 1 1 d .
C28 C -0.24822(17) 1.41356(18) 0.60245(17) 0.0279(9) Uani 1 1 d .
H28 H -0.2411 1.3838 0.6369 0.033 Uiso 1 1 calc R
C29 C -0.19410(16) 1.44499(16) 0.57487(16) 0.0219(8) Uani 1 1 d .
C30 C -0.20621(17) 1.48689(18) 0.52235(17) 0.0301(9) Uani 1 1 d .
H30 H -0.1707 1.5073 0.5026 0.036 Uiso 1 1 calc R
C31 C -0.27057(16) 1.49895(18) 0.49868(17) 0.0276(8) Uani 1 1 d .
H31 H -0.2777 1.5272 0.4632 0.033 Uiso 1 1 calc R
C32 C -0.32416(16) 1.46947(17) 0.52724(15) 0.0203(7) Uani 1 1 d .
C33 C -0.31202(17) 1.42606(17) 0.57921(17) 0.0268(8) Uani 1 1 d .
H33 H -0.3475 1.4052 0.5986 0.032 Uiso 1 1 calc R
C34 C -0.10591(17) 0.98504(17) 0.99575(16) 0.0212(8) Uani 1 1 d .
O1 O 0.01799(11) 0.87161(12) 0.87802(11) 0.0262(6) Uani 1 1 d .
O2 O 0.05155(11) 0.95085(11) 0.81087(10) 0.0250(6) Uani 1 1 d .
O3 O 0.43033(11) 0.51811(11) 0.82706(10) 0.0224(5) Uani 1 1 d .
O4 O 0.09696(11) 0.97304(11) 0.95851(10) 0.0243(6) Uani 1 1 d .
O5 O -0.05927(11) 0.95438(11) 0.96796(10) 0.0227(5) Uani 1 1 d .
O6 O 0.04762(11) 1.09948(12) 0.89864(11) 0.0259(6) Uani 1 1 d .
O7 O -0.05472(12) 1.11114(12) 0.70510(11) 0.0312(6) Uani 1 1 d .
O8 O 0.39501(12) 0.59170(12) 0.89953(11) 0.0303(6) Uani 1 1 d .
Mn1 Mn 0.00703(2) 0.99376(2) 0.90305(2) 0.01812(14) Uani 1 1 d .
Mn2 Mn 0.0000 1.02824(4) 0.7500 0.01928(18) Uani 1 2 d S
F1 F 0.24564(10) 0.74307(11) 0.64086(10) 0.0410(6) Uani 1 1 d .
F2 F 0.23607(12) 0.64286(12) 0.59454(10) 0.0501(6) Uani 1 1 d .
F3 F 0.15915(12) 0.72073(11) 0.58091(10) 0.0463(6) Uani 1 1 d .
F4 F 0.13979(11) 0.56003(11) 0.61843(10) 0.0444(6) Uani 1 1 d .
F5 F 0.06301(10) 0.63683(11) 0.62990(11) 0.0440(6) Uani 1 1 d .
F6 F 0.09415(11) 0.56909(11) 0.70650(10) 0.0421(6) Uani 1 1 d .
F7 F -0.07218(10) 1.42674(11) 0.50891(11) 0.0421(6) Uani 1 1 d .
F8 F -0.06559(10) 1.52722(11) 0.55672(12) 0.0486(6) Uani 1 1 d .
F9 F -0.00844(10) 1.43837(12) 0.59127(11) 0.0479(6) Uani 1 1 d .
F10 F -0.14222(12) 1.54693(11) 0.65299(11) 0.0510(7) Uani 1 1 d .
F11 F -0.16154(11) 1.45593(11) 0.70971(10) 0.0435(6) Uani 1 1 d .
F12 F -0.06059(11) 1.48579(11) 0.69291(11) 0.0488(6) Uani 1 1 d .
N1 N 0.46660(14) 0.66596(14) 0.99313(13) 0.0280(7) Uani 1 1 d .
H1A H 0.4694 0.6476 1.0316 0.042 Uiso 1 1 calc R
H1B H 0.5072 0.6707 0.9789 0.042 Uiso 1 1 calc R
H1C H 0.4427 0.6373 0.9678 0.042 Uiso 1 1 calc R
C35 C 0.43372(18) 0.73733(18) 0.99504(18) 0.0316(9) Uani 1 1 d .
H35 H 0.4610 0.7687 1.0223 0.038 Uiso 1 1 calc R
C36 C 0.36684(19) 0.7284(2) 1.0229(2) 0.0432(11) Uani 1 1 d .
H36A H 0.3729 0.7116 1.0657 0.052 Uiso 1 1 calc R
H36B H 0.3413 0.6931 0.9991 0.052 Uiso 1 1 calc R
C37 C 0.3289(2) 0.7984(2) 1.0221(3) 0.0622(15) Uani 1 1 d .
H37A H 0.2853 0.7909 1.0385 0.075 Uiso 1 1 calc R
H37B H 0.3525 0.8324 1.0490 0.075 Uiso 1 1 calc R
C38 C 0.3213(2) 0.8277(2) 0.9563(3) 0.0678(16) Uani 1 1 d .
H38A H 0.2954 0.7950 0.9299 0.081 Uiso 1 1 calc R
H38B H 0.2976 0.8726 0.9569 0.081 Uiso 1 1 calc R
C39 C 0.3885(2) 0.8388(2) 0.9295(3) 0.0641(15) Uani 1 1 d .
H39A H 0.4130 0.8742 0.9542 0.077 Uiso 1 1 calc R
H39B H 0.3827 0.8564 0.8869 0.077 Uiso 1 1 calc R
C40 C 0.4283(2) 0.76907(19) 0.9297(2) 0.0399(10) Uani 1 1 d .
H40A H 0.4066 0.7355 0.9010 0.048 Uiso 1 1 calc R
H40B H 0.4725 0.7782 0.9153 0.048 Uiso 1 1 calc R

loop_
_atom_site_aniso_label
_atom_site_aniso_U_11
_atom_site_aniso_U_22
_atom_site_aniso_U_33
_atom_site_aniso_U_23
_atom_site_aniso_U_13
_atom_site_aniso_U_12
C1 0.0170(19) 0.0215(19) 0.021(2) -0.0040(15) -0.0073(15) 0.0017(14)
C2 0.0179(19) 0.0202(18) 0.0176(19) -0.0033(14) -0.0047(14) 0.0058(14)
C3 0.027(2) 0.0186(18) 0.026(2) 0.0009(15) 0.0049(16) 0.0032(15)
C4 0.027(2) 0.0242(19) 0.0199(19) 0.0015(15) 0.0053(16) 0.0031(15)
C5 0.0191(19) 0.0210(18) 0.0187(18) -0.0003(14) -0.0015(15) 0.0043(14)
C6 0.032(2) 0.0174(18) 0.024(2) 0.0039(15) 0.0031(16) 0.0024(15)
C7 0.028(2) 0.0252(19) 0.021(2) 0.0023(15) 0.0055(16) -0.0001(15)
C8 0.024(2) 0.0209(18) 0.0222(19) -0.0005(14) 0.0001(15) 0.0068(15)
C9 0.037(2) 0.034(2) 0.025(2) -0.0006(17) 0.0075(18) 0.0121(19)
C10 0.037(2) 0.029(2) 0.029(2) -0.0071(18) -0.0045(18) 0.0096(18)
C11 0.0192(19) 0.0234(19) 0.024(2) -0.0021(15) 0.0003(15) 0.0039(14)
C12 0.035(2) 0.028(2) 0.041(2) -0.0142(18) -0.0090(19) 0.0146(17)
C13 0.036(2) 0.039(2) 0.034(2) -0.0175(18) -0.0138(19) 0.0143(18)
C14 0.0191(19) 0.0237(19) 0.024(2) 0.0023(15) 0.0038(15) 0.0037(15)
C15 0.029(2) 0.0201(19) 0.031(2) -0.0024(15) -0.0015(17) 0.0079(15)
C16 0.029(2) 0.025(2) 0.029(2) -0.0109(16) -0.0054(17) 0.0058(16)
C17 0.020(2) 0.0225(19) 0.024(2) 0.0056(16) 0.0033(16) -0.0012(15)
C18 0.0172(19) 0.0232(19) 0.027(2) 0.0043(16) 0.0007(15) 0.0005(14)
C19 0.0165(19) 0.0210(18) 0.0225(19) 0.0000(15) 0.0036(15) 0.0029(14)
C20 0.034(2) 0.032(2) 0.021(2) -0.0006(16) -0.0030(17) 0.0096(17)
C21 0.036(2) 0.028(2) 0.028(2) -0.0067(16) -0.0060(18) 0.0070(17)
C22 0.0202(19) 0.0195(18) 0.023(2) 0.0003(15) -0.0031(15) 0.0047(14)
C23 0.023(2) 0.0237(19) 0.024(2) -0.0001(15) -0.0039(16) 0.0049(15)
C24 0.024(2) 0.0199(18) 0.024(2) -0.0033(15) 0.0004(16) -0.0009(15)
C25 0.021(2) 0.0201(18) 0.035(2) -0.0016(16) -0.0025(16) 0.0047(15)
C26 0.034(2) 0.028(2) 0.048(3) -0.0035(19) -0.008(2) 0.0056(18)
C27 0.022(2) 0.030(2) 0.053(3) 0.006(2) -0.0054(19) 0.0039(16)
C28 0.026(2) 0.028(2) 0.029(2) 0.0108(16) -0.0016(17) 0.0046(16)
C29 0.0176(19) 0.0162(17) 0.032(2) -0.0012(15) 0.0006(16) 0.0047(14)
C30 0.024(2) 0.031(2) 0.036(2) 0.0100(17) 0.0043(17) -0.0037(16)
C31 0.022(2) 0.028(2) 0.032(2) 0.0119(17) -0.0004(16) 0.0012(16)
C32 0.0182(19) 0.0193(17) 0.0234(19) 0.0000(14) 0.0020(15) 0.0017(14)
C33 0.021(2) 0.0261(19) 0.034(2) 0.0102(16) 0.0019(16) 0.0011(15)
C34 0.024(2) 0.0166(18) 0.0226(19) 0.0043(14) 0.0005(15) -0.0014(14)
O1 0.0306(15) 0.0303(14) 0.0178(13) -0.0034(11) 0.0037(11) -0.0004(11)
O2 0.0278(14) 0.0190(13) 0.0279(14) -0.0013(10) -0.0014(11) 0.0053(10)
O3 0.0191(13) 0.0221(13) 0.0260(13) 0.0036(10) 0.0011(10) 0.0037(10)
O4 0.0219(14) 0.0230(13) 0.0278(14) -0.0060(11) -0.0017(11) 0.0002(10)
O5 0.0176(13) 0.0243(13) 0.0265(13) 0.0002(10) 0.0050(11) 0.0015(10)
O6 0.0295(15) 0.0225(13) 0.0258(14) 0.0029(11) 0.0018(11) -0.0038(11)
O7 0.0392(16) 0.0275(14) 0.0273(15) 0.0063(11) 0.0052(12) 0.0122(11)
O8 0.0333(15) 0.0340(15) 0.0234(15) -0.0011(12) -0.0021(11) 0.0026(11)
Mn1 0.0205(3) 0.0172(3) 0.0167(3) -0.0001(2) 0.0007(2) 0.0001(2)
Mn2 0.0244(4) 0.0174(4) 0.0160(4) 0.000 -0.0003(3) 0.000
F1 0.0363(14) 0.0383(13) 0.0501(15) 0.0030(11) 0.0202(11) 0.0016(11)
F2 0.0716(18) 0.0414(14) 0.0394(14) -0.0043(11) 0.0256(13) 0.0210(12)
F3 0.0648(17) 0.0509(15) 0.0232(12) 0.0068(11) 0.0025(11) 0.0175(12)
F4 0.0487(15) 0.0404(13) 0.0431(14) -0.0234(11) -0.0082(11) 0.0096(11)
F5 0.0365(14) 0.0425(13) 0.0507(15) -0.0085(11) -0.0213(11) 0.0092(10)
F6 0.0495(15) 0.0312(12) 0.0451(15) -0.0021(11) -0.0028(11) -0.0107(10)
F7 0.0351(14) 0.0489(14) 0.0433(15) 0.0051(12) 0.0114(11) 0.0025(11)
F8 0.0328(14) 0.0282(13) 0.0849(19) 0.0154(12) 0.0021(12) -0.0046(10)
F9 0.0208(13) 0.0520(15) 0.0703(17) 0.0096(13) -0.0042(11) 0.0068(11)
F10 0.0611(17) 0.0208(12) 0.0698(17) -0.0126(11) -0.0114(14) 0.0133(11)
F11 0.0511(15) 0.0396(14) 0.0394(14) -0.0140(11) -0.0002(12) 0.0110(11)
F12 0.0395(14) 0.0421(14) 0.0629(16) -0.0192(12) -0.0186(12) 0.0060(11)
N1 0.0325(19) 0.0278(17) 0.0237(17) 0.0014(13) 0.0012(14) 0.0031(13)
C35 0.030(2) 0.022(2) 0.042(2) -0.0091(17) 0.0027(19) 0.0017(16)
C36 0.036(3) 0.047(3) 0.048(3) -0.009(2) 0.012(2) 0.000(2)
C37 0.036(3) 0.053(3) 0.099(4) -0.032(3) 0.020(3) 0.003(2)
C38 0.037(3) 0.035(3) 0.131(5) -0.001(3) 0.008(3) 0.010(2)
C39 0.044(3) 0.031(3) 0.117(5) 0.021(3) 0.002(3) 0.006(2)
C40 0.032(2) 0.033(2) 0.055(3) 0.012(2) 0.008(2) 0.0054(18)

loop_
_atom_type_symbol
_atom_type_description
_atom_type_scat_dispersion_real
_atom_type_scat_dispersion_imag
_atom_type_scat_source
C C 0.0033 0.0016 'International Tables Vol C Tables 4.2.6.8 and 6.1.1.4'
O O 0.0106 0.0060 'International Tables Vol C Tables 4.2.6.8 and 6.1.1.4'
Mn Mn 0.3368 0.7283 'International Tables Vol C Tables 4.2.6.8 and 6.1.1.4'
F F 0.0171 0.0103 'International Tables Vol C Tables 4.2.6.8 and 6.1.1.4'
N N 0.0061 0.0033 'International Tables Vol C Tables 4.2.6.8 and 6.1.1.4'
H H 0.0000 0.0000 'International Tables Vol C Tables 4.2.6.8 and 6.1.1.4'

loop_
_geom_angle_atom_site_label_1
_geom_angle_atom_site_label_2
_geom_angle_atom_site_label_3
_geom_angle
_geom_angle_site_symmetry_1
_geom_angle_site_symmetry_3
O1 C1 O2 120.8(3) . .
O1 C1 C2 120.9(3) . .
O2 C1 C2 118.2(3) . .
C3 C2 C7 118.8(3) . .
C3 C2 C1 120.2(3) . .
C7 C2 C1 121.0(3) . .
C2 C3 C4 120.6(3) . .
C5 C4 C3 120.7(3) . .
C6 C5 C4 118.0(3) . .
C6 C5 C8 119.5(3) . .
C4 C5 C8 122.3(3) . .
C7 C6 C5 121.4(3) . .
C6 C7 C2 120.3(3) . .
C9 C8 C10 108.3(3) . .
C9 C8 C5 112.1(3) . .
C10 C8 C5 107.8(3) . .
C9 C8 C11 106.3(3) . .
C10 C8 C11 112.5(3) . .
C5 C8 C11 109.8(3) . .
F1 C9 F2 106.1(3) . .
F1 C9 F3 107.2(3) . .
F2 C9 F3 105.8(3) . .
F1 C9 C8 111.2(3) . .
F2 C9 C8 113.2(3) . .
F3 C9 C8 112.8(3) . .
F6 C10 F5 107.0(3) . .
F6 C10 F4 106.4(3) . .
F5 C10 F4 106.2(3) . .
F6 C10 C8 111.7(3) . .
F5 C10 C8 111.1(3) . .
F4 C10 C8 113.9(3) . .
C12 C11 C16 118.5(3) . .
C12 C11 C8 119.1(3) . .
C16 C11 C8 122.2(3) . .
C13 C12 C11 120.8(3) . .
C12 C13 C14 121.0(3) . .
C15 C14 C13 118.2(3) . .
C15 C14 C17 124.0(3) . .
C13 C14 C17 117.8(3) . .
C14 C15 C16 121.3(3) . .
C15 C16 C11 120.1(3) . .
O8 C17 O3 122.4(3) . .
O8 C17 C14 119.3(3) . .
O3 C17 C14 118.2(3) . .
O6 C18 O7 126.0(3) 6_557 .
O6 C18 C19 117.2(3) 6_557 .
O7 C18 C19 116.7(3) . .
C20 C19 C24 118.4(3) . .
C20 C19 C18 119.8(3) . .
C24 C19 C18 121.6(3) . .
C19 C20 C21 121.3(3) . .
C22 C21 C20 120.2(3) . .
C21 C22 C23 118.3(3) . .
C21 C22 C25 123.9(3) . .
C23 C22 C25 117.7(3) . .
C24 C23 C22 120.7(3) . .
C23 C24 C19 120.9(3) . .
C27 C25 C29 113.3(3) . .
C27 C25 C26 107.1(3) . .
C29 C25 C26 106.0(3) . .
C27 C25 C22 106.8(3) . .
C29 C25 C22 111.2(3) . .
C26 C25 C22 112.6(3) . .
F10 C26 F12 106.8(3) . .
F10 C26 F11 106.1(3) . .
F12 C26 F11 106.7(3) . .
F10 C26 C25 112.0(3) . .
F12 C26 C25 113.2(3) . .
F11 C26 C25 111.5(3) . .
F9 C27 F7 106.2(3) . .
F9 C27 F8 106.3(3) . .
F7 C27 F8 106.8(3) . .
F9 C27 C25 111.8(3) . .
F7 C27 C25 111.9(3) . .
F8 C27 C25 113.4(3) . .
C33 C28 C29 120.7(3) . .
C30 C29 C28 118.2(3) . .
C30 C29 C25 124.1(3) . .
C28 C29 C25 117.7(3) . .
C29 C30 C31 121.0(3) . .
C32 C31 C30 120.7(3) . .
C31 C32 C33 118.5(3) . .
C31 C32 C34 121.3(3) . 8_457
C33 C32 C34 120.2(3) . 8_457
C28 C33 C32 120.9(3) . .
O4 C34 O5 124.2(3) 5_577 .
O4 C34 C32 118.3(3) 5_577 8_447
O5 C34 C32 117.5(3) . 8_447
C1 O1 Mn1 91.53(19) . .
C1 O2 Mn2 139.1(2) . .
C1 O2 Mn1 92.0(2) . .
Mn2 O2 Mn1 94.51(8) . .
C17 O3 Mn2 128.5(2) . 3_545
C17 O3 Mn1 109.7(2) . 3_545
Mn2 O3 Mn1 96.59(8) 3_545 3_545
C34 O4 Mn1 113.4(2) 5_577 .
C34 O5 Mn1 130.7(2) . .
C18 O6 Mn1 127.1(2) 6_557 .
C18 O7 Mn2 134.5(2) . .
O5 Mn1 O4 96.82(9) . .
O5 Mn1 O6 127.46(9) . .
O4 Mn1 O6 83.10(9) . .
O5 Mn1 O3 96.35(9) . 3_455
O4 Mn1 O3 166.34(9) . 3_455
O6 Mn1 O3 91.70(8) . 3_455
O5 Mn1 O2 135.30(8) . .
O4 Mn1 O2 93.03(8) . .
O6 Mn1 O2 96.94(8) . .
O3 Mn1 O2 75.00(8) 3_455 .
O5 Mn1 O1 82.83(8) . .
O4 Mn1 O1 82.14(8) . .
O6 Mn1 O1 147.71(9) . .
O3 Mn1 O1 95.99(8) 3_455 .
O2 Mn1 O1 55.51(8) . .
O7 Mn2 O7 84.82(13) 6_557 .
O7 Mn2 O2 170.43(9) 6_557 6_557
O7 Mn2 O2 90.01(9) . 6_557
O7 Mn2 O2 90.01(9) 6_557 .
O7 Mn2 O2 170.43(9) . .
O2 Mn2 O2 96.19(12) 6_557 .
O7 Mn2 O3 93.59(9) 6_557 3_455
O7 Mn2 O3 93.69(9) . 3_455
O2 Mn2 O3 94.77(8) 6_557 3_455
O2 Mn2 O3 78.58(8) . 3_455
O7 Mn2 O3 93.69(9) 6_557 8_557
O7 Mn2 O3 93.59(9) . 8_557
O2 Mn2 O3 78.58(8) 6_557 8_557
O2 Mn2 O3 94.77(8) . 8_557
O3 Mn2 O3 170.14(11) 3_455 8_557
N1 C35 C36 108.4(3) . .
N1 C35 C40 110.0(3) . .
C36 C35 C40 112.3(3) . .
C35 C36 C37 110.9(3) . .
C38 C37 C36 110.8(4) . .
C39 C38 C37 110.4(4) . .
C38 C39 C40 111.0(4) . .
C35 C40 C39 110.7(4) . .

loop_
_geom_bond_atom_site_label_1
_geom_bond_atom_site_label_2
_geom_bond_distance
_geom_bond_site_symmetry_2
C1 O1 1.244(4) .
C1 O2 1.283(4) .
C1 C2 1.497(4) .
C2 C3 1.378(5) .
C2 C7 1.389(4) .
C3 C4 1.390(4) .
C4 C5 1.387(4) .
C5 C6 1.385(5) .
C5 C8 1.555(4) .
C6 C7 1.376(5) .
C8 C9 1.538(5) .
C8 C10 1.554(5) .
C8 C11 1.559(4) .
C9 F1 1.331(4) .
C9 F2 1.341(4) .
C9 F3 1.347(4) .
C10 F6 1.329(4) .
C10 F5 1.337(4) .
C10 F4 1.340(4) .
C11 C12 1.385(5) .
C11 C16 1.393(4) .
C12 C13 1.379(5) .
C13 C14 1.387(5) .
C14 C15 1.379(4) .
C14 C17 1.503(4) .
C15 C16 1.389(4) .
C17 O8 1.232(4) .
C17 O3 1.299(4) .
C18 O6 1.253(4) 6_557
C18 O7 1.255(4) .
C18 C19 1.510(4) .
C19 C20 1.379(4) .
C19 C24 1.389(4) .
C20 C21 1.398(5) .
C21 C22 1.393(5) .
C22 C23 1.399(4) .
C22 C25 1.546(4) .
C23 C24 1.388(4) .
C25 C27 1.540(5) .
C25 C29 1.541(4) .
C25 C26 1.543(5) .
C26 F10 1.337(4) .
C26 F12 1.342(4) .
C26 F11 1.347(5) .
C27 F9 1.336(4) .
C27 F7 1.338(4) .
C27 F8 1.342(4) .
C28 C33 1.377(4) .
C28 C29 1.396(5) .
C29 C30 1.383(5) .
C30 C31 1.389(5) .
C31 C32 1.382(5) .
C32 C33 1.390(4) .
C32 C34 1.500(4) 8_457
C34 O4 1.262(4) 5_577
C34 O5 1.273(4) .
C34 C32 1.500(4) 8_447
O1 Mn1 2.375(2) .
O2 Mn2 2.183(2) .
O2 Mn1 2.344(2) .
O3 Mn2 2.220(2) 3_545
O3 Mn1 2.235(2) 3_545
O4 C34 1.262(4) 5_577
O4 Mn1 2.153(2) .
O5 Mn1 2.105(2) .
O6 C18 1.253(4) 6_557
O6 Mn1 2.157(2) .
O7 Mn2 2.115(2) .
Mn1 O3 2.235(2) 3_455
Mn2 O7 2.115(2) 6_557
Mn2 O2 2.183(2) 6_557
Mn2 O3 2.220(2) 3_455
Mn2 O3 2.220(2) 8_557
N1 C35 1.501(4) .
C35 C36 1.508(5) .
C35 C40 1.516(5) .
C36 C37 1.524(5) .
C37 C38 1.511(7) .
C38 C39 1.510(6) .
C39 C40 1.541(5) .
